data_4125676
loop_
_publ_author_name
'Chen, Zhijie'
'Weseli\'nski, \/Lukasz J'
'Adil, Karim'
'Belmabkhout, Youssef'
'Shkurenko, Aleksander'
'Jiang, Hao'
'Bhatt, Prashant M.'
'Guillerm, Vincent'
'Dauzon, Emilie'
'Xue, Dong-Xu'
'O'Keeffe, Michael'
'Eddaoudi, Mohamed'

_publ_section_title
;
 Applying the Power of Reticular Chemistry to Finding the Missing alb-MOF
 Platform Based on the (6,12)-Coordinated Edge-Transitive Net.
;
_journal_issue 8
_journal_name_full 'Journal of the American Chemical Society'
_journal_page_first 3265
_journal_page_last 3274
_journal_paper_doi 10.1021/jacs.7b00219
_journal_volume 139
_journal_year 2017
_chemical_formula_moiety '5(C2 H8 N+), (C144 H110 N12 O47 Y9 5-)'
_chemical_formula_sum 'C154 H150 N17 O47 Y9'
_chemical_formula_weight 3791.09
_space_group_crystal_system hexagonal
_space_group_IT_number 191
_space_group_name_Hall '-P 6 2'
_space_group_name_H-M_alt 'P 6/m m m'
_symmetry_space_group_name_Hall '-P 6 2'
_symmetry_space_group_name_H-M 'P 6/m m m'
_atom_sites_solution_hydrogens mixed
_audit_creation_method SHELXL-2014/7
_cell_angle_alpha 90
_cell_angle_beta 90
_cell_angle_gamma 120
_cell_formula_units_Z 1
_cell_length_a 22.689(3)
_cell_length_b 22.689(3)
_cell_length_c 17.861(3)
_cell_measurement_reflns_used 2994
_cell_measurement_temperature 100.0(1)
_cell_measurement_theta_max 58.94
_cell_measurement_theta_min 8.13
_cell_volume 7963(2)
_computing_cell_refinement 'SAINT v8.34A (Bruker, 2013)'
_computing_data_collection 'Bruker APEX2 v2009.3-0 (Bruker AXS Inc., 2009)'
_computing_data_reduction 'SAINT v8.34A (Bruker, 2013)'
_computing_molecular_graphics 'DIAMOND (Crystal Impact GbR, 2009'
_computing_publication_material 'PublCIF. Westrip, S. P. (2010). J. Appl. Cryst. 43, 920-925.'
_computing_structure_refinement 'SHELXL-2014/7 (Sheldrick, 2014)'
_computing_structure_solution 'ShelXS (Sheldrick, 2008)'
_diffrn_ambient_temperature 100.0(1)
_diffrn_detector_area_resol_mean 8.3
_diffrn_measured_fraction_theta_full 0.979
_diffrn_measured_fraction_theta_max 0.979
_diffrn_measurement_device_type 'Bruker X8 PROSPECTOR APEX2 CCD'
_diffrn_measurement_method '\f and \w scans'
_diffrn_radiation_monochromator mirrors
_diffrn_radiation_type CuK\a
_diffrn_radiation_wavelength 1.54178
_diffrn_reflns_av_R_equivalents 0.0772
_diffrn_reflns_av_unetI/netI 0.0498
_diffrn_reflns_Laue_measured_fraction_full 0.979
_diffrn_reflns_Laue_measured_fraction_max 0.979
_diffrn_reflns_limit_h_max 23
_diffrn_reflns_limit_h_min -22
_diffrn_reflns_limit_k_max 23
_diffrn_reflns_limit_k_min -17
_diffrn_reflns_limit_l_max 12
_diffrn_reflns_limit_l_min -18
_diffrn_reflns_number 14618
_diffrn_reflns_point_group_measured_fraction_full 0.979
_diffrn_reflns_point_group_measured_fraction_max 0.979
_diffrn_reflns_theta_full 53.407
_diffrn_reflns_theta_max 53.407
_diffrn_reflns_theta_min 7.759
_diffrn_source 'Incoatec I\ms'
_exptl_absorpt_coefficient_mu 2.460
_exptl_absorpt_correction_T_max 0.0935
_exptl_absorpt_correction_T_min 0.0214
_exptl_absorpt_correction_type multi-scan
_exptl_absorpt_process_details
;
SADABS-2014/5 (Bruker,2014/5) was used for absorption correction.
wR2(int) was 0.1048 before and 0.0845 after correction.
The Ratio of minimum to maximum transmission is 0.2289.
The \l/2 correction factor is 0.00150.
;
_exptl_crystal_colour red
_exptl_crystal_density_diffrn 0.791
_exptl_crystal_description 'hexagonal prism'
_exptl_crystal_F_000 1920
_exptl_crystal_size_max 0.050
_exptl_crystal_size_mid 0.050
_exptl_crystal_size_min 0.030
_refine_diff_density_max 0.657
_refine_diff_density_min -1.863
_refine_diff_density_rms 0.079
_refine_ls_extinction_coef 0.0064(11)
_refine_ls_extinction_expression Fc^*^=kFc[1+0.001xFc^2^\l^3^/sin(2\q)]^-1/4^
_refine_ls_extinction_method 'SHELXL-2014/7 (Sheldrick 2014'
_refine_ls_goodness_of_fit_ref 1.032
_refine_ls_hydrogen_treatment constr
_refine_ls_matrix_type full
_refine_ls_number_parameters 157
_refine_ls_number_reflns 1842
_refine_ls_number_restraints 106
_refine_ls_restrained_S_all 1.020
_refine_ls_R_factor_all 0.1169
_refine_ls_R_factor_gt 0.1101
_refine_ls_shift/su_max 0.000
_refine_ls_shift/su_mean 0.000
_refine_ls_structure_factor_coef Fsqd
_refine_ls_weighting_details 'w=1/[\s^2^(Fo^2^)+(0.1466P)^2^+21.1136P] where P=(Fo^2^+2Fc^2^)/3'
_refine_ls_weighting_scheme calc
_refine_ls_wR_factor_gt 0.2851
_refine_ls_wR_factor_ref 0.2889
_reflns_Friedel_coverage 0.000
_reflns_number_gt 1625
_reflns_number_total 1842
_reflns_threshold_expression 'I > 2\s(I)'
_cod_data_source_file ja7b00219_si_002.cif
_cod_data_source_block shelx
_cod_database_code 4125676
_shelx_shelxl_version_number 2014/7
_shelx_space_group_comment
;
The symmetry employed for this shelxl refinement is uniquely defined
by the following loop, which should always be used as a source of
symmetry information in preference to the above space-group names.
They are only intended as comments.
;
_shelx_estimated_absorpt_t_min 0.887
_shelx_estimated_absorpt_t_max 0.930
_platon_squeeze_void_probe_radius 1.20

loop_
_space_group_symop_operation_xyz
'x, y, z'
'x-y, x, z'
'-y, x-y, z'
'-x, -y, z'
'-x+y, -x, z'
'y, -x+y, z'
'x-y, -y, -z'
'-x, -x+y, -z'
'y, x, -z'
'-y, -x, -z'
'-x+y, y, -z'
'x, x-y, -z'
'-x, -y, -z'
'-x+y, -x, -z'
'y, -x+y, -z'
'x, y, -z'
'x-y, x, -z'
'-y, x-y, -z'
'-x+y, y, z'
'x, x-y, z'
'-y, -x, z'
'y, x, z'
'x-y, -y, z'
'-x, -x+y, z'

loop_
_atom_site_label
_atom_site_type_symbol
_atom_site_fract_x
_atom_site_fract_y
_atom_site_fract_z
_atom_site_U_iso_or_equiv
_atom_site_adp_type
_atom_site_occupancy
_atom_site_site_symmetry_order
_atom_site_calc_flag
_atom_site_refinement_flags_posn
_atom_site_refinement_flags_adp
_atom_site_refinement_flags_occupancy
_atom_site_disorder_assembly
_atom_site_disorder_group
Y1 Y 0.05539(6) -0.05539(6) 0.39318(16) 0.0931(10) Uani 0.5 2 d S T P . .
Y2 Y 0.20420(13) 0.10210(6) 0.5000 0.0973(12) Uani 0.5 4 d S T P . .
O1 O 0.1586(9) -0.0410(9) 0.3627(10) 0.172(6) Uani 0.5 1 d D U P A -1
O2 O 0.2398(8) 0.0523(9) 0.4128(7) 0.152(5) Uani 0.5 1 d D U P A -1
C1 C 0.2186(9) 0.0034(11) 0.3701(12) 0.164(5) Uani 0.5 1 d D U P A -1
C2 C 0.2655(7) 0.0079(11) 0.3065(6) 0.165(5) Uani 0.5 1 d G U P A -1
C3 C 0.3290(8) 0.0661(10) 0.2997(6) 0.182(6) Uani 0.5 1 d G U P A -1
H3 H 0.3417 0.1033 0.3328 0.219 Uiso 0.5 1 calc R U P A -1
C4 C 0.3740(6) 0.0698(10) 0.2446(7) 0.179(6) Uani 0.5 1 d G U P A -1
H4 H 0.4174 0.1096 0.2400 0.215 Uiso 0.5 1 calc R U P A -1
C5 C 0.3555(8) 0.0153(11) 0.1962(6) 0.169(6) Uani 0.5 1 d DG U P A -1
C6 C 0.2920(9) -0.0429(9) 0.2029(6) 0.180(7) Uani 0.5 1 d G U P A -1
H6 H 0.2793 -0.0801 0.1699 0.216 Uiso 0.5 1 calc R U P A -1
C7 C 0.2470(7) -0.0466(9) 0.2581(8) 0.172(6) Uani 0.5 1 d G U P A -1
H7 H 0.2036 -0.0864 0.2627 0.206 Uiso 0.5 1 calc R U P A -1
C8 C 0.3271(7) 0.0220(9) 0.0381(3) 0.109(9) Uani 0.5 1 d D . P . .
H8 H 0.2920 0.0199 0.0690 0.131 Uiso 0.5 1 d R U P . .
C9 C 0.3813(10) 0.0170(17) 0.0630(6) 0.157(8) Uani 0.5 1 d D U P . .
C10 C 0.4028(6) 0.0190(8) 0.1376(5) 0.168(7) Uani 0.5 1 d D U P A -1
C11 C 0.4641(7) 0.0240(10) 0.1618(6) 0.160(7) Uani 0.5 1 d D U P . .
C12 C 0.4803(8) 0.0208(16) 0.2348(6) 0.161(8) Uani 0.5 1 d D U P A .
H12 H 0.4544 0.0189 0.2775 0.193 Uiso 0.5 1 calc R U P B -1
N1 N 0.4148(16) 0.014(3) 0.0000 0.182(17) Uani 0.5 2 d DS T P A .
H1 H 0.4518 0.0104 0.0000 0.219 Uiso 0.5 2 calc R U P C 1
N2 N 0.5131(7) 0.0262(14) 0.1146(9) 0.167(8) Uani 0.5 2 d DS TU P A .
H2 H 0.5142 0.0284 0.0654 0.201 Uiso 0.5 2 calc R U P D 2
O3 O 0.1181(3) 0.0000 0.5000 0.083(3) Uani 1 4 d S T P A .
O4 O 0.0660(6) -0.0660(6) 0.3839(14) 0.0931(10) Uani 0.5 2 d S T P . .
O5 O 0.0000 0.0000 0.4260(6) 0.061(3) Uani 1 12 d S T P A .
O6 O 0.0403(8) -0.0403(8) 0.2709(14) 0.234(13) Uani 0.5 2 d S TU P A .
O1W O 0.3293(16) 0.1647(8) 0.5000 0.200(15) Uani 0.5 4 d S T P A .

loop_
_atom_site_aniso_label
_atom_site_aniso_U_11
_atom_site_aniso_U_22
_atom_site_aniso_U_33
_atom_site_aniso_U_23
_atom_site_aniso_U_13
_atom_site_aniso_U_12
Y1 0.1011(13) 0.1011(13) 0.0896(15) -0.0216(6) 0.0216(6) 0.0600(11)
Y2 0.0687(16) 0.136(2) 0.0651(15) 0.000 0.000 0.0343(8)
O1 0.168(11) 0.262(14) 0.135(9) -0.041(9) 0.035(9) 0.144(10)
O2 0.158(10) 0.264(13) 0.084(7) 0.006(8) 0.039(7) 0.143(10)
C1 0.153(10) 0.282(13) 0.112(8) -0.010(10) 0.027(8) 0.151(10)
C2 0.138(9) 0.313(13) 0.104(7) -0.006(10) 0.022(7) 0.156(11)
C3 0.151(11) 0.329(15) 0.095(9) 0.002(10) 0.034(9) 0.141(12)
C4 0.156(11) 0.331(16) 0.092(9) -0.003(10) 0.026(9) 0.154(11)
C5 0.146(9) 0.336(16) 0.087(6) 0.000(10) 0.017(7) 0.166(10)
C6 0.153(11) 0.324(16) 0.111(9) -0.004(11) 0.020(10) 0.155(11)
C7 0.154(11) 0.308(16) 0.106(10) -0.009(10) 0.018(9) 0.154(11)
C8 0.076(9) 0.17(3) 0.102(7) 0.019(9) 0.006(7) 0.080(14)
C9 0.137(11) 0.34(2) 0.066(6) 0.008(12) 0.017(8) 0.172(14)
C10 0.144(9) 0.344(18) 0.073(6) 0.004(10) 0.010(6) 0.165(11)
C11 0.149(9) 0.34(2) 0.072(6) 0.006(9) -0.008(6) 0.180(12)
C12 0.165(12) 0.34(2) 0.067(6) 0.003(12) 0.004(8) 0.191(15)
N1 0.15(3) 0.41(6) 0.066(8) 0.000 0.000 0.20(4)
N2 0.133(8) 0.35(2) 0.091(9) -0.010(12) -0.005(6) 0.175(12)
O3 0.061(3) 0.126(7) 0.085(5) 0.000 0.000 0.063(4)
O4 0.1011(13) 0.1011(13) 0.0896(15) -0.0216(6) 0.0216(6) 0.0600(11)
O5 0.078(5) 0.078(5) 0.028(6) 0.000 0.000 0.039(3)
O6 0.265(18) 0.265(18) 0.145(15) -0.034(9) 0.034(9) 0.112(17)
O1W 0.12(2) 0.27(4) 0.16(2) 0.000 0.000 0.059(11)

loop_
_atom_type_symbol
_atom_type_description
_atom_type_scat_dispersion_real
_atom_type_scat_dispersion_imag
_atom_type_scat_source
C C 0.0181 0.0091 'International Tables Vol C Tables 4.2.6.8 and 6.1.1.4'
H H 0.0000 0.0000 'International Tables Vol C Tables 4.2.6.8 and 6.1.1.4'
N N 0.0311 0.0180 'International Tables Vol C Tables 4.2.6.8 and 6.1.1.4'
O O 0.0492 0.0322 'International Tables Vol C Tables 4.2.6.8 and 6.1.1.4'
Y Y -0.2670 2.0244 'International Tables Vol C Tables 4.2.6.8 and 6.1.1.4'

loop_
_geom_angle_atom_site_label_1
_geom_angle_atom_site_label_2
_geom_angle_atom_site_label_3
_geom_angle
_geom_angle_site_symmetry_1
_geom_angle_site_symmetry_3
O5 Y1 O1 143.8(5) . .
O5 Y1 O6 89.9(8) . .
O1 Y1 O6 88.2(8) . .
O5 Y1 O3 81.2(3) . .
O1 Y1 O3 79.1(5) . .
O6 Y1 O3 143.6(2) . .
O5 Y1 O3 81.2(3) . 15_556
O1 Y1 O3 119.2(5) . 15_556
O6 Y1 O3 143.6(2) . 15_556
O3 Y1 O3 69.98(15) . 15_556
O5 Y1 O4 70.5(4) . 6
O1 Y1 O4 144.2(6) . 6
O6 Y1 O4 80.7(7) . 6
O3 Y1 O4 127.7(6) . 6
O3 Y1 O4 63.0(7) 15_556 6
O5 Y1 O4 70.5(4) . 2
O1 Y1 O4 73.5(6) . 2
O6 Y1 O4 80.7(7) . 2
O3 Y1 O4 63.0(7) . 2
O3 Y1 O4 127.7(6) 15_556 2
O4 Y1 O4 136.6(10) 6 2
O5 Y1 Y2 118.8(3) . 7_556
O1 Y1 Y2 68.8(5) . 7_556
O6 Y1 Y2 151.3(8) . 7_556
O3 Y1 Y2 50.86(11) . 7_556
O3 Y1 Y2 50.86(11) 15_556 7_556
O4 Y1 Y2 107.5(7) 6 7_556
O4 Y1 Y2 107.5(7) 2 7_556
O5 Y1 Y2 118.8(3) . 15_556
O1 Y1 Y2 68.8(5) . 15_556
O6 Y1 Y2 151.3(8) . 15_556
O3 Y1 Y2 50.86(11) . 15_556
O3 Y1 Y2 50.86(11) 15_556 15_556
O4 Y1 Y2 107.5(7) 6 15_556
O4 Y1 Y2 107.5(7) 2 15_556
Y2 Y1 Y2 0.00(5) 7_556 15_556
O5 Y1 Y2 118.8(3) . 6
O1 Y1 Y2 68.8(5) . 6
O6 Y1 Y2 151.3(8) . 6
O3 Y1 Y2 50.86(11) . 6
O3 Y1 Y2 50.86(11) 15_556 6
O4 Y1 Y2 107.5(7) 6 6
O4 Y1 Y2 107.5(7) 2 6
Y2 Y1 Y2 0.00(5) 7_556 6
Y2 Y1 Y2 0.00(5) 15_556 6
O5 Y1 Y2 118.8(3) . 23
O1 Y1 Y2 68.8(5) . 23
O6 Y1 Y2 151.3(8) . 23
O3 Y1 Y2 50.86(11) . 23
O3 Y1 Y2 50.86(11) 15_556 23
O4 Y1 Y2 107.5(7) 6 23
O4 Y1 Y2 107.5(7) 2 23
Y2 Y1 Y2 0.00(5) 7_556 23
Y2 Y1 Y2 0.00(5) 15_556 23
Y2 Y1 Y2 0.00(5) 6 23
O5 Y1 Y2 80.41(12) . 14_556
O1 Y1 Y2 131.7(5) . 14_556
O6 Y1 Y2 116.93(15) . 14_556
O3 Y1 Y2 96.43(11) . 14_556
O3 Y1 Y2 26.82(4) 15_556 14_556
O4 Y1 Y2 37.2(7) 6 14_556
O4 Y1 Y2 146.2(5) 2 14_556
Y2 Y1 Y2 71.54(5) 7_556 14_556
Y2 Y1 Y2 71.54(5) 15_556 14_556
Y2 Y1 Y2 71.54(5) 6 14_556
Y2 Y1 Y2 71.54(5) 23 14_556
O3 Y2 O3 76.7(4) 2 .
O3 Y2 O2 130.8(4) 2 .
O3 Y2 O2 79.9(4) . .
O3 Y2 O1W 141.65(18) 2 .
O3 Y2 O1W 141.65(18) . .
O2 Y2 O1W 72.2(4) . .
O3 Y2 O4 63.7(3) 2 2
O3 Y2 O4 63.7(3) . 2
O2 Y2 O4 67.2(5) . 2
O1W Y2 O4 124.3(4) . 2
O3 Y2 O4 63.7(3) 2 17_556
O3 Y2 O4 63.7(3) . 17_556
O2 Y2 O4 137.1(4) . 17_556
O1W Y2 O4 124.3(4) . 17_556
O4 Y2 O4 111.3(8) 2 17_556
C1 O1 Y1 137.1(12) . .
C1 O2 Y2 142.2(13) . .
O2 C1 O1 125.5(17) . .
O2 C1 C2 117.2(16) . .
O1 C1 C2 115.1(17) . .
C3 C2 C7 120.0 . .
C3 C2 C1 119.0(13) . .
C7 C2 C1 120.9(13) . .
C4 C3 C2 120.0 . .
C4 C3 H3 120.0 . .
C2 C3 H3 120.0 . .
C3 C4 C5 120.0 . .
C3 C4 H4 120.0 . .
C5 C4 H4 120.0 . .
C6 C5 C4 120.0 . .
C6 C5 C10 119.7(11) . .
C4 C5 C10 120.3(11) . .
C5 C6 C7 120.0 . .
C5 C6 H6 120.0 . .
C7 C6 H6 120.0 . .
C6 C7 C2 120.0 . .
C6 C7 H7 120.0 . .
C2 C7 H7 120.0 . .
C8 C8 C9 109.0(5) 16 .
C8 C8 C9 106.6(5) 16 23
C9 C8 C9 25(2) . 23
C8 C8 H8 125.6 16 .
C9 C8 H8 124.9 . .
C9 C8 H8 118.8 23 .
C8 C9 N1 106.3(10) . .
C8 C9 C10 128.0(10) . .
N1 C9 C10 125.6(9) . .
C8 C9 N1 106.5(12) . 7
N1 C9 N1 21(4) . 7
C10 C9 N1 122.9(14) . 7
C8 C9 N1 106.5(12) . 23
N1 C9 N1 21(4) . 23
C10 C9 N1 122.9(14) . 23
N1 C9 N1 0(2) 7 23
C11 C10 C9 127.2(11) . .
C11 C10 C5 116.8(9) . .
C9 C10 C5 116.1(9) . .
N2 C11 C12 110.7(11) . .
N2 C11 C10 124.2(9) . .
C12 C11 C10 124.8(11) . .
N2 C11 C12 108.2(11) . 23
C12 C11 C12 30(2) . 23
C10 C11 C12 116.4(12) . 23
N2 C11 N2 37.4(17) . 4_655
C12 C11 N2 105.0(12) . 4_655
C10 C11 N2 114.5(11) . 4_655
C12 C11 N2 85.7(15) 23 4_655
N2 C11 N2 37.4(17) . 23
C12 C11 N2 105.0(12) . 23
C10 C11 N2 114.5(11) . 23
C12 C11 N2 85.7(15) 23 23
N2 C11 N2 0.0(10) 4_655 23
C12 C12 C11 107.1(6) 19_655 .
C12 C12 H12 126.4 19_655 .
C11 C12 H12 126.4 . .
C9 N1 C9 109.4(14) 16 .
C9 N1 H1 125.3 16 .
C9 N1 H1 125.3 . .
C11 N2 C11 104.3(14) 19_655 .
C11 N2 H2 127.9 19_655 .
C11 N2 H2 127.9 . .
Y2 O3 Y2 0.0 6 15_556
Y2 O3 Y2 136.7(4) 6 .
Y2 O3 Y2 136.7(4) 15_556 .
Y2 O3 Y2 0.0 6 7_556
Y2 O3 Y2 0.0 15_556 7_556
Y2 O3 Y2 136.7(4) . 7_556
Y2 O3 Y2 0.0 6 23
Y2 O3 Y2 0.0 15_556 23
Y2 O3 Y2 136.7(4) . 23
Y2 O3 Y2 0.0 7_556 23
Y2 O3 Y1 72.07(6) 6 21
Y2 O3 Y1 72.07(6) 15_556 21
Y2 O3 Y1 123.95(5) . 21
Y2 O3 Y1 72.07(6) 7_556 21
Y2 O3 Y1 72.07(6) 23 21
Y2 O3 Y1 72.07(6) 6 .
Y2 O3 Y1 72.07(6) 15_556 .
Y2 O3 Y1 123.95(5) . .
Y2 O3 Y1 72.07(6) 7_556 .
Y2 O3 Y1 72.07(6) 23 .
Y1 O3 Y1 0.000(2) 21 .
Y2 O3 Y1 123.95(5) 6 17_556
Y2 O3 Y1 123.95(5) 15_556 17_556
Y2 O3 Y1 72.07(6) . 17_556
Y2 O3 Y1 123.95(5) 7_556 17_556
Y2 O3 Y1 123.95(5) 23 17_556
Y1 O3 Y1 140.3(3) 21 17_556
Y1 O3 Y1 140.3(3) . 17_556
Y2 O3 Y1 123.95(5) 6 7_556
Y2 O3 Y1 123.95(5) 15_556 7_556
Y2 O3 Y1 72.07(6) . 7_556
Y2 O3 Y1 123.95(5) 7_556 7_556
Y2 O3 Y1 123.95(5) 23 7_556
Y1 O3 Y1 140.3(3) 21 7_556
Y1 O3 Y1 140.3(3) . 7_556
Y1 O3 Y1 0.00(18) 17_556 7_556
Y2 O3 Y1 123.95(5) 6 23
Y2 O3 Y1 123.95(5) 15_556 23
Y2 O3 Y1 72.07(6) . 23
Y2 O3 Y1 123.95(5) 7_556 23
Y2 O3 Y1 123.95(5) 23 23
Y1 O3 Y1 55.55(13) 21 23
Y1 O3 Y1 55.55(13) . 23
Y1 O3 Y1 109.56(18) 17_556 23
Y1 O3 Y1 109.56(18) 7_556 23
Y2 O3 Y1 123.95(5) 6 2
Y2 O3 Y1 123.95(5) 15_556 2
Y2 O3 Y1 72.07(6) . 2
Y2 O3 Y1 123.95(5) 7_556 2
Y2 O3 Y1 123.95(5) 23 2
Y1 O3 Y1 55.55(13) 21 2
Y1 O3 Y1 55.55(13) . 2
Y1 O3 Y1 109.56(18) 17_556 2
Y1 O3 Y1 109.56(18) 7_556 2
Y1 O3 Y1 0.00(13) 23 2
Y2 O3 Y1 72.07(6) 6 10_556
Y2 O3 Y1 72.07(6) 15_556 10_556
Y2 O3 Y1 123.95(5) . 10_556
Y2 O3 Y1 72.07(6) 7_556 10_556
Y2 O3 Y1 72.07(6) 23 10_556
Y1 O3 Y1 109.56(18) 21 10_556
Y1 O3 Y1 109.56(18) . 10_556
Y1 O3 Y1 55.55(13) 17_556 10_556
Y1 O3 Y1 55.55(13) 7_556 10_556
Y1 O3 Y1 140.3(3) 23 10_556
Y1 O3 Y1 140.3(3) 2 10_556
Y1 O4 Y1 52.8(9) 21 23
Y1 O4 Y1 52.8(9) 21 2
Y1 O4 Y1 0.00(11) 23 2
Y1 O4 Y1 52.8(9) 21 6
Y1 O4 Y1 102.4(8) 23 6
Y1 O4 Y1 102.4(8) 2 6
Y1 O4 Y1 52.8(9) 21 24
Y1 O4 Y1 102.4(8) 23 24
Y1 O4 Y1 102.4(8) 2 24
Y1 O4 Y1 0.0 6 24
Y1 O4 Y2 103(4) 21 7_556
Y1 O4 Y2 107.1(8) 23 7_556
Y1 O4 Y2 107.1(8) 2 7_556
Y1 O4 Y2 107.1(8) 6 7_556
Y1 O4 Y2 107.1(8) 24 7_556
Y1 O4 Y2 103(4) 21 23
Y1 O4 Y2 107.1(8) 23 23
Y1 O4 Y2 107.1(8) 2 23
Y1 O4 Y2 107.1(8) 6 23
Y1 O4 Y2 107.1(8) 24 23
Y2 O4 Y2 0.00(6) 7_556 23
Y1 O4 Y2 103(4) 21 15_556
Y1 O4 Y2 107.1(8) 23 15_556
Y1 O4 Y2 107.1(8) 2 15_556
Y1 O4 Y2 107.1(8) 6 15_556
Y1 O4 Y2 107.1(8) 24 15_556
Y2 O4 Y2 0.00(6) 7_556 15_556
Y2 O4 Y2 0.00(6) 23 15_556
Y1 O4 Y2 103(4) 21 6
Y1 O4 Y2 107.1(8) 23 6
Y1 O4 Y2 107.1(8) 2 6
Y1 O4 Y2 107.1(8) 6 6
Y1 O4 Y2 107.1(8) 24 6
Y2 O4 Y2 0.00(6) 7_556 6
Y2 O4 Y2 0.00(6) 23 6
Y2 O4 Y2 0.00(6) 15_556 6
Y1 O5 Y1 0.00(14) 24 6
Y1 O5 Y1 57.73(8) 24 19
Y1 O5 Y1 57.73(8) 6 19
Y1 O5 Y1 57.73(8) 24 5
Y1 O5 Y1 57.73(8) 6 5
Y1 O5 Y1 0.00(12) 19 5
Y1 O5 Y1 113.5(2) 24 23
Y1 O5 Y1 113.5(2) 6 23
Y1 O5 Y1 149.8(5) 19 23
Y1 O5 Y1 149.8(5) 5 23
Y1 O5 Y1 149.8(5) 24 20
Y1 O5 Y1 149.8(5) 6 20
Y1 O5 Y1 113.5(2) 19 20
Y1 O5 Y1 113.5(2) 5 20
Y1 O5 Y1 57.73(8) 23 20
Y1 O5 Y1 149.8(5) 24 3
Y1 O5 Y1 149.8(5) 6 3
Y1 O5 Y1 113.5(2) 19 3
Y1 O5 Y1 113.5(2) 5 3
Y1 O5 Y1 57.73(8) 23 3
Y1 O5 Y1 0.00(14) 20 3
Y1 O5 Y1 113.5(2) 24 2
Y1 O5 Y1 113.5(2) 6 2
Y1 O5 Y1 149.8(5) 19 2
Y1 O5 Y1 149.8(5) 5 2
Y1 O5 Y1 0.00(14) 23 2
Y1 O5 Y1 57.73(8) 20 2
Y1 O5 Y1 57.73(8) 3 2
Y1 O5 Y1 57.73(8) 24 21
Y1 O5 Y1 57.73(8) 6 21
Y1 O5 Y1 113.5(2) 19 21
Y1 O5 Y1 113.5(2) 5 21
Y1 O5 Y1 57.73(8) 23 21
Y1 O5 Y1 113.5(2) 20 21
Y1 O5 Y1 113.5(2) 3 21
Y1 O5 Y1 57.73(8) 2 21
Y1 O5 Y1 57.73(8) 24 .
Y1 O5 Y1 57.73(8) 6 .
Y1 O5 Y1 113.5(2) 19 .
Y1 O5 Y1 113.5(2) 5 .
Y1 O5 Y1 57.73(8) 23 .
Y1 O5 Y1 113.5(2) 20 .
Y1 O5 Y1 113.5(2) 3 .
Y1 O5 Y1 57.73(8) 2 .
Y1 O5 Y1 0.00(12) 21 .
Y1 O5 Y1 113.5(2) 24 22
Y1 O5 Y1 113.5(2) 6 22
Y1 O5 Y1 57.73(8) 19 22
Y1 O5 Y1 57.73(8) 5 22
Y1 O5 Y1 113.5(2) 23 22
Y1 O5 Y1 57.73(8) 20 22
Y1 O5 Y1 57.73(8) 3 22
Y1 O5 Y1 113.5(2) 2 22
Y1 O5 Y1 149.8(5) 21 22
Y1 O5 Y1 149.8(5) . 22
Y1 O6 Y1 0.00(9) 21 .

loop_
_geom_bond_atom_site_label_1
_geom_bond_atom_site_label_2
_geom_bond_distance
_geom_bond_site_symmetry_2
Y1 O5 2.254(3) .
Y1 O1 2.263(14) .
Y1 O6 2.26(3) .
Y1 O3 2.335(3) .
Y1 O3 2.335(3) 15_556
Y1 O4 2.419(13) 6
Y1 O4 2.419(13) 2
Y1 Y2 2.648(4) 7_556
Y1 Y2 2.648(4) 15_556
Y1 Y2 2.648(4) 6
Y1 Y2 2.648(4) 23
Y1 Y2 3.968(2) 14_556
Y2 O3 2.158(3) 2
Y2 O3 2.158(3) .
Y2 O2 2.295(13) .
Y2 O1W 2.46(3) .
Y2 O4 2.51(3) 2
Y2 O4 2.51(3) 17_556
O1 C1 1.231(10) .
O2 C1 1.229(10) .
C1 C2 1.526(19) .
C2 C3 1.3900 .
C2 C7 1.3900 .
C3 C4 1.3900 .
C3 H3 0.9500 .
C4 C5 1.3900 .
C4 H4 0.9500 .
C5 C6 1.3900 .
C5 C10 1.472(12) .
C6 C7 1.3900 .
C6 H6 0.9500 .
C7 H7 0.9500 .
C8 C8 1.360(12) 16
C8 C9 1.368(11) .
C8 C9 1.56(2) 23
C8 H8 0.9500 .
C9 N1 1.380(12) .
C9 C10 1.411(11) .
C9 N1 1.51(4) 7
C9 N1 1.51(4) 23
C10 C11 1.406(11) .
C11 N2 1.376(12) .
C11 C12 1.365(11) .
C11 C12 1.62(3) 23
C11 N2 1.69(3) 4_655
C11 N2 1.69(3) 23
C12 C12 1.367(12) 19_655
C12 H12 0.9500 .
N1 C9 1.380(12) 16
N1 H1 0.8800 .
N2 C11 1.376(12) 19_655
N2 H2 0.8800 .
O3 Y2 2.158(3) 6
O3 Y2 2.158(3) 15_556
O3 Y2 2.158(3) 7_556
O3 Y2 2.158(3) 23
O3 Y1 2.335(3) 21
O3 Y1 2.335(3) 17_556
O3 Y1 2.335(3) 7_556
O3 Y1 2.335(3) 23
O3 Y1 2.335(3) 2
O3 Y1 2.335(3) 10_556
O4 Y1 0.450(19) 21
O4 Y1 2.419(13) 23
O4 Y1 2.419(13) 2
O4 Y1 2.419(13) 6
O4 Y1 2.419(13) 24
O4 Y2 2.51(3) 7_556
O4 Y2 2.51(3) 23
O4 Y2 2.51(3) 15_556
O4 Y2 2.51(3) 6
O5 Y1 2.254(3) 24
O5 Y1 2.254(3) 6
O5 Y1 2.254(3) 19
O5 Y1 2.254(3) 5
O5 Y1 2.254(3) 23
O5 Y1 2.254(3) 20
O5 Y1 2.254(3) 3
O5 Y1 2.254(3) 2
O5 Y1 2.254(3) 21
O5 Y1 2.254(3) 22
O6 Y1 2.26(3) 21

loop_
_geom_torsion_atom_site_label_1
_geom_torsion_atom_site_label_2
_geom_torsion_atom_site_label_3
_geom_torsion_atom_site_label_4
_geom_torsion
_geom_torsion_site_symmetry_1
_geom_torsion_site_symmetry_4
Y2 O2 C1 O1 0(6) . .
Y2 O2 C1 C2 161.7(14) . .
Y1 O1 C1 O2 15(6) . .
Y1 O1 C1 C2 -146.8(16) . .
O2 C1 C2 C3 0(3) . .
O1 C1 C2 C3 163.7(19) . .
O2 C1 C2 C7 176.6(18) . .
O1 C1 C2 C7 -20(3) . .
C7 C2 C3 C4 0.0 . .
C1 C2 C3 C4 176.6(14) . .
C2 C3 C4 C5 0.0 . .
C3 C4 C5 C6 0.0 . .
C3 C4 C5 C10 179.9(10) . .
C4 C5 C6 C7 0.0 . .
C10 C5 C6 C7 -179.9(10) . .
C5 C6 C7 C2 0.0 . .
C3 C2 C7 C6 0.0 . .
C1 C2 C7 C6 -176.6(15) . .
C8 C8 C9 N1 0.00(16) 16 .
C9 C8 C9 N1 88.6(6) 23 .
C8 C8 C9 C10 176.1(18) 16 .
C9 C8 C9 C10 -95(2) 23 .
C8 C8 C9 N1 -22(4) 16 7
C9 C8 C9 N1 67(4) 23 7
C8 C8 C9 N1 -22(4) 16 23
C9 C8 C9 N1 67(4) 23 23
C8 C9 C10 C11 -170(3) . .
N1 C9 C10 C11 5.8(11) . .
N1 C9 C10 C11 31(4) 7 .
N1 C9 C10 C11 31(4) 23 .
C8 C9 C10 C5 11(3) . .
N1 C9 C10 C5 -174.1(10) . .
N1 C9 C10 C5 -149(4) 7 .
N1 C9 C10 C5 -149(4) 23 .
C6 C5 C10 C11 -116.1(11) . .
C4 C5 C10 C11 64.0(11) . .
C6 C5 C10 C9 63.8(11) . .
C4 C5 C10 C9 -116.1(11) . .
C9 C10 C11 N2 -1.6(13) . .
C5 C10 C11 N2 178.3(12) . .
C9 C10 C11 C12 -174.9(19) . .
C5 C10 C11 C12 5.0(19) . .
C9 C10 C11 C12 -141.1(18) . 23
C5 C10 C11 C12 38.8(18) . 23
C9 C10 C11 N2 -43.4(18) . 4_655
C5 C10 C11 N2 136.5(17) . 4_655
C9 C10 C11 N2 -43.4(18) . 23
C5 C10 C11 N2 136.5(17) . 23
N2 C11 C12 C12 -0.03(16) . 19_655
C10 C11 C12 C12 174.1(10) . 19_655
C12 C11 C12 C12 90.8(4) 23 19_655
N2 C11 C12 C12 38.9(17) 4_655 19_655
N2 C11 C12 C12 38.9(17) 23 19_655
C8 C9 N1 C9 0.0(3) . 16
C10 C9 N1 C9 -176.2(18) . 16
N1 C9 N1 C9 93.6(14) 7 16
N1 C9 N1 C9 93.6(14) 23 16
C12 C11 N2 C11 0.0(3) . 19_655
C10 C11 N2 C11 -174.1(10) . 19_655
C12 C11 N2 C11 -32(2) 23 19_655
N2 C11 N2 C11 -87.7(9) 4_655 19_655
N2 C11 N2 C11 -87.7(9) 23 19_655

loop_
_platon_squeeze_void_nr
_platon_squeeze_void_average_x
_platon_squeeze_void_average_y
_platon_squeeze_void_average_z
_platon_squeeze_void_volume
_platon_squeeze_void_count_electrons
_platon_squeeze_void_content
1 -0.008 -0.007 -0.012 4633 437 ' '
